data_4060240
_journal_name_full Organometallics
_journal_paper_doi 10.1021/om034204a
_journal_year 2004
_chemical_formula_sum 'C20 H14 O10 W2'
_chemical_formula_weight 782.01
_space_group_IT_number 2
_symmetry_cell_setting triclinic
_symmetry_space_group_name_Hall '-P 1'
_symmetry_space_group_name_H-M 'P -1'
_atom_sites_solution_hydrogens geom
_atom_sites_solution_primary direct
_atom_sites_solution_secondary difmap
_cell_angle_alpha 61.2290(10)
_cell_angle_beta 69.9280(10)
_cell_angle_gamma 79.162(2)
_cell_formula_units_Z 1
_cell_length_a 8.3085(7)
_cell_length_b 8.5524(8)
_cell_length_c 8.6499(8)
_cell_measurement_reflns_used 1910
_cell_measurement_temperature 293(2)
_cell_measurement_theta_max 54.957
_cell_measurement_theta_min 5.436
_cell_volume 505.85(8)
_diffrn_ambient_temperature 293(2)
_diffrn_detector_area_resol_mean ?
_diffrn_measurement_device_type 'CCD area detector'
_diffrn_measurement_method 'phi and omega scans'
_diffrn_radiation_monochromator graphite
_diffrn_radiation_source 'fine-focus sealed tube'
_diffrn_radiation_type MoK\a
_diffrn_radiation_wavelength 0.71073
_diffrn_reflns_av_R_equivalents 0.1508
_diffrn_reflns_av_sigmaI/netI 0.1072
_diffrn_reflns_limit_h_max 10
_diffrn_reflns_limit_h_min -10
_diffrn_reflns_limit_k_max 11
_diffrn_reflns_limit_k_min -8
_diffrn_reflns_limit_l_max 11
_diffrn_reflns_limit_l_min -11
_diffrn_reflns_number 3110
_diffrn_reflns_theta_max 28.31
_diffrn_reflns_theta_min 2.81
_diffrn_standards_decay_% ?
_diffrn_standards_interval_count ?
_diffrn_standards_interval_time ?
_diffrn_standards_number ?
_exptl_absorpt_coefficient_mu 11.419
_exptl_absorpt_correction_T_max 1.00000
_exptl_absorpt_correction_T_min 0.55897
_exptl_absorpt_correction_type sadabs
_exptl_absorpt_process_details ?
_exptl_crystal_colour red
_exptl_crystal_density_diffrn 2.567
_exptl_crystal_density_meas ?
_exptl_crystal_density_method 'not measured'
_exptl_crystal_description ?
_exptl_crystal_F_000 362
_exptl_crystal_size_max 0.239
_exptl_crystal_size_mid 0.230
_exptl_crystal_size_min 0.141
_refine_ls_extinction_coef 0.004(2)
_refine_ls_extinction_expression Fc^*^=kFc[1+0.001xFc^2^\l^3^/sin(2\q)]^-1/4^
_refine_ls_extinction_method SHELXL
_refine_ls_goodness_of_fit_ref 1.055
_refine_ls_hydrogen_treatment mixed
_refine_ls_matrix_type full
_refine_ls_number_parameters 147
_refine_ls_number_reflns 2247
_refine_ls_number_restraints 0
_refine_ls_restrained_S_all 1.055
_refine_ls_R_factor_all 0.0595
_refine_ls_R_factor_gt 0.0548
_refine_ls_shift/su_max 0.013
_refine_ls_shift/su_mean 0.001
_refine_ls_structure_factor_coef Fsqd
_refine_ls_weighting_details 'calc w=1/[\s^2^(Fo^2^)+(0.0796P)^2^+0.0000P] where P=(Fo^2^+2Fc^2^)/3'
_refine_ls_weighting_scheme calc
_refine_ls_wR_factor_gt 0.1332
_refine_ls_wR_factor_ref 0.1356
_reflns_number_gt 2047
_reflns_number_total 2247
_reflns_threshold_expression >2sigma(I)
_cod_depositor_comments
;
The following automatic conversions were performed:
'_symmetry_cell_setting' value 'Triclinic' changed to 'triclinic'
according to '/home/saulius/struct/CIF-dictionaries/cif_core.dic'
dictionary named 'cif_core.dic' version 2.4.1 from 2010-06-29.

Automatic conversion script
Id: cif_fix_enum 1527 2010-12-29 10:47:43Z saulius 
;
_cod_original_sg_symbol_H-M P-1
_cod_database_code 4060240

loop_
_symmetry_equiv_pos_as_xyz
'x, y, z'
'-x, -y, -z'

loop_
_atom_site_label
_atom_site_type_symbol
_atom_site_fract_x
_atom_site_fract_y
_atom_site_fract_z
_atom_site_U_iso_or_equiv
_atom_site_adp_type
_atom_site_occupancy
_atom_site_symmetry_multiplicity
_atom_site_calc_flag
_atom_site_refinement_flags
_atom_site_disorder_assembly
_atom_site_disorder_group
W W 0.55688(4) 0.58392(5) 0.77968(5) 0.0217(2) Uani 1 1 d . . .
O1 O 0.5342(13) 0.8926(13) 0.8818(13) 0.043(2) Uani 1 1 d . . .
O2 O 0.1898(11) 0.4425(15) 0.9210(14) 0.047(2) Uani 1 1 d . . .
O3 O 0.3606(13) 0.8780(13) 0.5135(14) 0.048(2) Uani 1 1 d . . .
O4 O 0.8000(14) 0.8672(17) 0.2469(15) 0.055(3) Uani 1 1 d . . .
O5 O 0.9642(11) 0.8814(12) 0.3933(13) 0.040(2) Uani 1 1 d . . .
C1 C 0.5372(14) 0.7764(13) 0.8495(14) 0.023(2) Uani 1 1 d . . .
C2 C 0.3221(14) 0.4933(16) 0.8781(14) 0.028(2) Uani 1 1 d . . .
C3 C 0.4345(14) 0.7710(16) 0.6121(16) 0.030(2) Uani 1 1 d . . .
C4 C 0.7025(15) 0.5061(17) 0.5457(17) 0.035(3) Uani 1 1 d . . .
H4 H 0.6501 0.5267 0.4580 0.042 Uiso 1 1 calc R . .
C5 C 0.6939(16) 0.3470(19) 0.7109(19) 0.040(3) Uani 1 1 d . . .
H5 H 0.6357 0.2452 0.7508 0.048 Uiso 1 1 calc R . .
C6 C 0.7902(15) 0.3708(16) 0.8045(17) 0.034(2) Uani 1 1 d . . .
H6 H 0.8067 0.2859 0.9168 0.041 Uiso 1 1 calc R . .
C7 C 0.8571(13) 0.5438(17) 0.7005(16) 0.032(2) Uani 1 1 d . . .
H7 H 0.9232 0.5931 0.7329 0.038 Uiso 1 1 calc R . .
C8 C 0.8045(14) 0.6303(16) 0.5347(15) 0.029(2) Uani 1 1 d . . .
C9 C 0.8531(15) 0.8071(17) 0.3779(15) 0.034(3) Uani 1 1 d . . .
C10 C 1.0280(19) 1.053(2) 0.240(2) 0.051(4) Uani 1 1 d . . .
H10A H 1.1017 1.0360 0.1362 0.077 Uiso 1 1 calc R . .
H10B H 1.0912 1.1061 0.2769 0.077 Uiso 1 1 calc R . .
H10C H 0.9331 1.1310 0.2067 0.077 Uiso 1 1 calc R . .

loop_
_atom_site_aniso_label
_atom_site_aniso_U_11
_atom_site_aniso_U_22
_atom_site_aniso_U_33
_atom_site_aniso_U_23
_atom_site_aniso_U_13
_atom_site_aniso_U_12
W 0.0171(3) 0.0264(3) 0.0175(3) -0.00830(18) -0.00342(16) 0.00066(15)
O1 0.054(6) 0.035(5) 0.031(5) -0.008(4) -0.012(4) -0.003(4)
O2 0.028(5) 0.070(7) 0.043(5) -0.025(5) -0.005(4) -0.013(4)
O3 0.046(5) 0.043(5) 0.039(5) -0.004(4) -0.021(4) 0.007(4)
O4 0.042(6) 0.068(7) 0.038(5) -0.007(5) -0.012(4) -0.010(5)
O5 0.031(4) 0.040(5) 0.042(5) -0.013(4) -0.006(4) -0.009(4)
C1 0.030(5) 0.021(5) 0.021(5) -0.009(4) -0.010(4) 0.001(4)
C2 0.023(5) 0.040(6) 0.012(4) -0.006(4) -0.004(4) 0.001(4)
C3 0.023(5) 0.036(6) 0.027(5) -0.012(5) -0.004(4) -0.003(4)
C4 0.031(6) 0.047(7) 0.030(6) -0.023(6) -0.006(5) 0.001(5)
C5 0.028(6) 0.049(8) 0.041(7) -0.028(6) 0.004(5) 0.000(5)
C6 0.030(6) 0.033(6) 0.030(6) -0.012(5) -0.011(5) 0.014(4)
C7 0.013(5) 0.043(6) 0.028(6) -0.013(5) -0.001(4) 0.009(4)
C8 0.022(5) 0.039(6) 0.021(5) -0.015(5) 0.003(4) -0.003(4)
C9 0.030(6) 0.044(7) 0.013(5) -0.007(5) 0.002(4) -0.001(5)
C10 0.041(8) 0.049(8) 0.050(8) -0.016(7) -0.002(6) -0.008(6)
